data_2240156
loop_
_publ_author_name
'Mangwala Kimpende, Peter'
'Thi Da, Tran'
'Nguyen Huu, Dinh'
'Van Meervelt, Luc'

_publ_section_title
;
 Crystal structure of
 chlorido{4,5-dimethoxy-2-[(2,3-\h)-2-prop-2-en-1-yl]phenyl-\k<i>C</i>^1^}(piperidine-\k<i>N</i>)platinum(II)
 ethanol monosolvate
;
_journal_coeditor_code RZ5134
_journal_issue 11
_journal_name_full 'Acta Crystallographica Section E'
_journal_page_first 435
_journal_page_last 437
_journal_paper_doi 10.1107/S1600536814023575
_journal_volume 70
_journal_year 2014
_chemical_formula_iupac '[Pt (C11 H13 O2) Cl (C5 H11 N)], C2 H6 O'
_chemical_formula_moiety 'C16 H24 Cl N O2 Pt, C2 H6 O'
_chemical_formula_sum 'C18 H30 Cl N O3 Pt'
_chemical_formula_weight 538.97
_chemical_name_systematic
'Chlorido{4,5-dimethoxy-2-[(2,3-\h)-2-prop-2-en-1-yl]phenyl-\k<i>C</i>^1^}(piperidine-\k<i>N</i>)platinum(II) ethanol monosolvate'
_space_group_IT_number 2
_symmetry_cell_setting triclinic
_symmetry_space_group_name_Hall '-P 1'
_symmetry_space_group_name_H-M 'P -1'
_atom_sites_solution_hydrogens geom
_atom_sites_solution_primary direct
_atom_sites_solution_secondary difmap
_audit_creation_method
;
Olex2 1.2
(compiled 2014.08.28 svn.r2986 for OlexSys, GUI svn.r4874)
;
_cell_angle_alpha 97.9050(10)
_cell_angle_beta 97.6840(10)
_cell_angle_gamma 99.8800(10)
_cell_formula_units_Z 2
_cell_length_a 8.5280(2)
_cell_length_b 8.7520(2)
_cell_length_c 13.3309(3)
_cell_measurement_reflns_used 5133
_cell_measurement_temperature 100(2)
_cell_measurement_theta_max 70.577
_cell_measurement_theta_min 3.392
_cell_volume 958.21(4)
_computing_cell_refinement
;
SAINT (Bruker, 2003)
;
_computing_data_collection
;
SMART (Bruker, 2003)
;
_computing_data_reduction
;
SAINT (Bruker, 2003)
;
_computing_molecular_graphics
;
OLEX2 (Dolomanov <i>et al.</i>,  2009)
;
_computing_publication_material
;
OLEX2 (Dolomanov <i>et al.</i>,  2009)
;
_computing_structure_refinement
;
SHELXL97 (Sheldrick, 2008)
;
_computing_structure_solution
;
SHELXS97 (Sheldrick, 2008)
;
_diffrn_ambient_temperature 100(2)
_diffrn_measured_fraction_theta_full 0.977
_diffrn_measured_fraction_theta_max 0.958
_diffrn_measurement_device_type 'Bruker SMART 6000'
_diffrn_measurement_method '\w and \f scan'
_diffrn_radiation_monochromator 'Crossed Globel mirrors'
_diffrn_radiation_source 'fine-focus sealed tube'
_diffrn_radiation_type CuK\a
_diffrn_radiation_wavelength 1.54178
_diffrn_reflns_av_R_equivalents 0.0503
_diffrn_reflns_av_sigmaI/netI 0.0470
_diffrn_reflns_limit_h_max 9
_diffrn_reflns_limit_h_min -10
_diffrn_reflns_limit_k_max 10
_diffrn_reflns_limit_k_min -10
_diffrn_reflns_limit_l_max 16
_diffrn_reflns_limit_l_min -16
_diffrn_reflns_number 13448
_diffrn_reflns_theta_full 67.70
_diffrn_reflns_theta_max 70.60
_diffrn_reflns_theta_min 3.39
_exptl_absorpt_coefficient_mu 15.104
_exptl_absorpt_correction_T_max 0.347
_exptl_absorpt_correction_T_min 0.107
_exptl_absorpt_correction_type multi-scan
_exptl_absorpt_process_details
;
(SADABS; Bruker, 2003)
;
_exptl_crystal_colour Colourless
_exptl_crystal_density_diffrn 1.868
_exptl_crystal_density_method 'not measured'
_exptl_crystal_description Plate
_exptl_crystal_F_000 528
_exptl_crystal_size_max 0.6
_exptl_crystal_size_mid 0.15
_exptl_crystal_size_min 0.07
_refine_diff_density_max 1.569
_refine_diff_density_min -2.162
_refine_ls_extinction_method none
_refine_ls_goodness_of_fit_ref 1.081
_refine_ls_hydrogen_treatment constr
_refine_ls_matrix_type full
_refine_ls_number_parameters 220
_refine_ls_number_reflns 3533
_refine_ls_number_restraints 0
_refine_ls_restrained_S_all 1.081
_refine_ls_R_factor_all 0.0285
_refine_ls_R_factor_gt 0.0274
_refine_ls_shift/su_max 0.002
_refine_ls_shift/su_mean 0.000
_refine_ls_structure_factor_coef Fsqd
_refine_ls_weighting_details 'calc w=1/[\s^2^(Fo^2^)+(0.0436P)^2^+0.0000P] where P=(Fo^2^+2Fc^2^)/3'
_refine_ls_weighting_scheme calc
_refine_ls_wR_factor_gt 0.0679
_refine_ls_wR_factor_ref 0.0685
_reflns_number_gt 3410
_reflns_number_total 3533
_reflns_threshold_expression I>2sigma(I)
_cod_data_source_file rz5134sup1.cf
_cod_data_source_block I
_cod_database_code 2240156
_cod_database_fobs_code 2240156

loop_
_space_group_symop_id
_space_group_symop_operation_xyz
1 'x, y, z'
2 '-x, -y, -z'

loop_
_atom_site_type_symbol
_atom_site_label
_atom_site_fract_x
_atom_site_fract_y
_atom_site_fract_z
_atom_site_U_iso_or_equiv
_atom_site_adp_type
_atom_site_calc_flag
_atom_site_occupancy
C C1 0.2696(5) 0.6176(4) 0.3785(3) 0.0129(7) Uani d 1
C C2 0.2869(5) 0.5527(4) 0.2787(3) 0.0139(7) Uani d 1
H H2 0.2772 0.4422 0.2609 0.017 Uiso calc 1
C C3 0.3180(5) 0.6489(5) 0.2064(3) 0.0143(8) Uani d 1
C C4 0.3316(5) 0.8132(4) 0.2317(3) 0.0148(8) Uani d 1
C C5 0.3171(5) 0.8779(4) 0.3304(3) 0.0158(8) Uani d 1
H H5 0.3271 0.9884 0.3483 0.019 Uiso calc 1
C C6 0.2877(5) 0.7806(4) 0.4034(3) 0.0140(7) Uani d 1
C C7 0.3414(6) 0.4356(4) 0.0807(3) 0.0204(8) Uani d 1
H H7A 0.4284 0.4094 0.1271 0.031 Uiso calc 1
H H7B 0.3615 0.4150 0.0099 0.031 Uiso calc 1
H H7C 0.2383 0.3710 0.0868 0.031 Uiso calc 1
C C8 0.3631(6) 1.0615(4) 0.1765(3) 0.0251(9) Uani d 1
H H8A 0.2608 1.0792 0.1971 0.038 Uiso calc 1
H H8B 0.3794 1.1091 0.1154 0.038 Uiso calc 1
H H8C 0.4519 1.1094 0.2325 0.038 Uiso calc 1
C C9 0.2713(5) 0.8472(4) 0.5106(3) 0.0155(7) Uani d 1
H H9A 0.1642 0.8765 0.5106 0.019 Uiso calc 1
H H9B 0.3548 0.9433 0.5359 0.019 Uiso calc 1
C C10 0.2902(5) 0.7269(4) 0.5813(3) 0.0149(8) Uani d 1
H H10 0.2109 0.7020 0.6233 0.018 Uiso calc 1
C C11 0.4226(5) 0.6527(4) 0.5851(3) 0.0168(8) Uani d 1
H H11A 0.5023 0.6771 0.5433 0.020 Uiso calc 1
H H11B 0.4331 0.5777 0.6296 0.020 Uiso calc 1
C C12 0.2720(6) 0.2472(4) 0.6279(3) 0.0167(8) Uani d 1
H H12A 0.3856 0.3012 0.6512 0.020 Uiso calc 1
H H12B 0.2655 0.1824 0.5600 0.020 Uiso calc 1
C C13 0.2216(6) 0.1398(5) 0.7040(3) 0.0198(9) Uani d 1
H H13A 0.2973 0.0666 0.7116 0.024 Uiso calc 1
H H13B 0.1124 0.0766 0.6773 0.024 Uiso calc 1
C C14 0.2212(6) 0.2365(5) 0.8087(3) 0.0183(8) Uani d 1
H H14A 0.3325 0.2908 0.8392 0.022 Uiso calc 1
H H14B 0.1806 0.1661 0.8556 0.022 Uiso calc 1
C C15 0.1132(5) 0.3579(5) 0.7960(3) 0.0175(8) Uani d 1
H H15A 0.0000 0.3028 0.7727 0.021 Uiso calc 1
H H15B 0.1187 0.4247 0.8631 0.021 Uiso calc 1
C C16 0.1647(6) 0.4609(5) 0.7188(3) 0.0166(8) Uani d 1
H H16A 0.0888 0.5336 0.7096 0.020 Uiso calc 1
H H16B 0.2732 0.5251 0.7463 0.020 Uiso calc 1
C C17 0.0871(8) 0.8141(7) -0.0783(4) 0.0431(13) Uani d 1
H H17A 0.0314 0.7151 -0.1220 0.065 Uiso calc 1
H H17B 0.0305 0.8987 -0.0937 0.065 Uiso calc 1
H H17C 0.0883 0.8032 -0.0061 0.065 Uiso calc 1
C C18 0.2570(7) 0.8527(5) -0.0987(3) 0.0289(10) Uani d 1
H H18A 0.2551 0.8623 -0.1720 0.035 Uiso calc 1
H H18B 0.3109 0.9554 -0.0572 0.035 Uiso calc 1
N N1 0.1688(4) 0.3676(4) 0.6172(2) 0.0129(6) Uani d 1
H H1 0.0645 0.3105 0.5953 0.016 Uiso d 1
O O1 0.3355(4) 0.5974(3) 0.10741(19) 0.0179(6) Uani d 1
O O2 0.3593(4) 0.8968(3) 0.1539(2) 0.0199(6) Uani d 1
O O3 0.3470(4) 0.7364(4) -0.0749(2) 0.0259(6) Uani d 1
H H3 0.3504 0.7292 -0.0124 0.039 Uiso calc 1
Cl Cl1 0.10276(11) 0.26360(9) 0.38151(6) 0.01464(19) Uani d 1
Pt Pt1 0.224748(17) 0.495406(13) 0.492434(9) 0.01051(9) Uani d 1

loop_
_atom_site_aniso_label
_atom_site_aniso_U_11
_atom_site_aniso_U_22
_atom_site_aniso_U_33
_atom_site_aniso_U_12
_atom_site_aniso_U_13
_atom_site_aniso_U_23
C1 0.014(2) 0.0130(17) 0.0109(18) 0.0030(13) -0.0011(13) -0.0001(13)
C2 0.016(2) 0.0157(17) 0.0102(17) 0.0041(13) -0.0001(14) 0.0019(13)
C3 0.017(2) 0.0165(18) 0.0079(17) 0.0031(14) 0.0011(14) -0.0007(13)
C4 0.017(2) 0.0154(17) 0.0109(18) 0.0013(14) 0.0008(14) 0.0035(14)
C5 0.021(2) 0.0137(17) 0.0130(18) 0.0057(14) 0.0019(15) 0.0020(14)
C6 0.018(2) 0.0138(17) 0.0101(18) 0.0037(14) 0.0016(14) 0.0003(13)
C7 0.032(2) 0.0185(18) 0.0117(17) 0.0053(15) 0.0067(15) 0.0010(13)
C8 0.043(3) 0.0166(18) 0.0144(19) 0.0030(17) 0.0038(16) 0.0037(14)
C9 0.022(2) 0.0131(16) 0.0122(17) 0.0061(14) 0.0033(14) 0.0006(13)
C10 0.019(2) 0.0155(16) 0.0079(17) 0.0007(14) 0.0002(13) -0.0004(13)
C11 0.013(2) 0.0238(18) 0.0117(17) 0.0022(14) -0.0050(13) 0.0040(14)
C12 0.026(2) 0.0146(17) 0.0105(17) 0.0056(15) 0.0028(15) 0.0024(13)
C13 0.033(3) 0.0168(18) 0.0119(19) 0.0080(16) 0.0059(16) 0.0031(14)
C14 0.027(2) 0.0189(18) 0.0108(18) 0.0088(15) 0.0041(15) 0.0036(14)
C15 0.023(2) 0.0224(19) 0.0087(17) 0.0091(15) 0.0037(14) 0.0022(14)
C16 0.027(2) 0.0171(18) 0.0078(17) 0.0080(15) 0.0052(14) 0.0008(14)
C17 0.043(3) 0.053(3) 0.033(3) 0.019(3) 0.001(2) -0.002(2)
C18 0.044(3) 0.025(2) 0.020(2) 0.0132(19) 0.0033(18) 0.0073(16)
N1 0.0166(18) 0.0134(14) 0.0081(15) 0.0034(12) 0.0001(12) 0.0007(11)
O1 0.0315(17) 0.0161(12) 0.0057(12) 0.0041(11) 0.0029(10) 0.0011(9)
O2 0.0338(18) 0.0150(12) 0.0115(12) 0.0043(11) 0.0038(11) 0.0051(10)
O3 0.0371(19) 0.0297(15) 0.0174(14) 0.0148(13) 0.0097(12) 0.0104(11)
Cl1 0.0205(5) 0.0124(4) 0.0082(4) 0.0003(3) -0.0003(3) -0.0018(3)
Pt1 0.01549(13) 0.01067(11) 0.00481(11) 0.00278(6) 0.00084(7) -0.00016(6)

loop_
_atom_type_symbol
_atom_type_description
_atom_type_scat_dispersion_real
_atom_type_scat_dispersion_imag
_atom_type_scat_source
C C 0.0181 0.0091 'International Tables Vol C Tables 4.2.6.8 and 6.1.1.4'
H H 0.0000 0.0000 'International Tables Vol C Tables 4.2.6.8 and 6.1.1.4'
N N 0.0311 0.0180 'International Tables Vol C Tables 4.2.6.8 and 6.1.1.4'
O O 0.0492 0.0322 'International Tables Vol C Tables 4.2.6.8 and 6.1.1.4'
Cl Cl 0.3639 0.7018 'International Tables Vol C Tables 4.2.6.8 and 6.1.1.4'
Pt Pt -4.5932 6.9264 'International Tables Vol C Tables 4.2.6.8 and 6.1.1.4'

loop_
_geom_angle_atom_site_label_1
_geom_angle_atom_site_label_2
_geom_angle_atom_site_label_3
_geom_angle
C2 C1 Pt1 125.6(3)
C6 C1 C2 118.6(3)
C6 C1 Pt1 115.7(3)
C1 C2 H2 119.8
C3 C2 C1 120.5(4)
C3 C2 H2 119.8
C2 C3 C4 120.4(4)
O1 C3 C2 125.0(3)
O1 C3 C4 114.7(3)
C5 C4 C3 119.4(3)
O2 C4 C3 115.5(3)
O2 C4 C5 125.1(3)
C4 C5 H5 120.0
C4 C5 C6 120.1(4)
C6 C5 H5 120.0
C1 C6 C5 121.1(4)
C1 C6 C9 117.7(3)
C5 C6 C9 121.2(3)
H7A C7 H7B 109.5
H7A C7 H7C 109.5
H7B C7 H7C 109.5
O1 C7 H7A 109.5
O1 C7 H7B 109.5
O1 C7 H7C 109.5
H8A C8 H8B 109.5
H8A C8 H8C 109.5
H8B C8 H8C 109.5
O2 C8 H8A 109.5
O2 C8 H8B 109.5
O2 C8 H8C 109.5
C6 C9 H9A 109.6
C6 C9 H9B 109.6
C6 C9 C10 110.2(3)
H9A C9 H9B 108.1
C10 C9 H9A 109.6
C10 C9 H9B 109.6
C9 C10 H10 119.6
C9 C10 Pt1 109.1(2)
C11 C10 C9 120.7(4)
C11 C10 H10 119.6
C11 C10 Pt1 69.5(2)
Pt1 C10 H10 91.3
C10 C11 H11A 120.0
C10 C11 H11B 120.0
C10 C11 Pt1 72.2(2)
H11A C11 H11B 120.0
Pt1 C11 H11A 107.8
Pt1 C11 H11B 90.0
H12A C12 H12B 107.8
C13 C12 H12A 109.1
C13 C12 H12B 109.1
N1 C12 H12A 109.1
N1 C12 H12B 109.1
N1 C12 C13 112.6(4)
C12 C13 H13A 109.5
C12 C13 H13B 109.5
C12 C13 C14 110.7(3)
H13A C13 H13B 108.1
C14 C13 H13A 109.5
C14 C13 H13B 109.5
C13 C14 H14A 109.8
C13 C14 H14B 109.8
C13 C14 C15 109.6(3)
H14A C14 H14B 108.2
C15 C14 H14A 109.8
C15 C14 H14B 109.8
C14 C15 H15A 109.4
C14 C15 H15B 109.4
H15A C15 H15B 108.0
C16 C15 C14 111.3(4)
C16 C15 H15A 109.4
C16 C15 H15B 109.4
C15 C16 H16A 109.1
C15 C16 H16B 109.1
H16A C16 H16B 107.8
N1 C16 C15 112.5(3)
N1 C16 H16A 109.1
N1 C16 H16B 109.1
H17A C17 H17B 109.5
H17A C17 H17C 109.5
H17B C17 H17C 109.5
C18 C17 H17A 109.5
C18 C17 H17B 109.5
C18 C17 H17C 109.5
C17 C18 H18A 109.2
C17 C18 H18B 109.2
H18A C18 H18B 107.9
O3 C18 C17 112.2(4)
O3 C18 H18A 109.2
O3 C18 H18B 109.2
C12 N1 H1 105.2
C12 N1 Pt1 110.7(2)
C16 N1 C12 111.2(3)
C16 N1 H1 105.2
C16 N1 Pt1 118.0(2)
Pt1 N1 H1 105.2
C3 O1 C7 117.2(3)
C4 O2 C8 116.0(3)
C18 O3 H3 109.5
C1 Pt1 C10 81.39(15)
C1 Pt1 C11 86.96(15)
C1 Pt1 N1 177.85(13)
C1 Pt1 Cl1 94.15(11)
C10 Pt1 N1 97.56(13)
C10 Pt1 Cl1 167.26(12)
C11 Pt1 C10 38.29(16)
C11 Pt1 N1 93.39(13)
C11 Pt1 Cl1 153.95(12)
N1 Pt1 Cl1 86.47(8)

loop_
_geom_bond_atom_site_label_1
_geom_bond_atom_site_label_2
_geom_bond_distance
C1 C2 1.410(6)
C1 C6 1.396(5)
C1 Pt1 2.014(4)
C2 H2 0.9500
C2 C3 1.387(6)
C3 C4 1.412(6)
C3 O1 1.371(5)
C4 C5 1.388(6)
C4 O2 1.372(5)
C5 H5 0.9500
C5 C6 1.400(5)
C6 C9 1.501(5)
C7 H7A 0.9800
C7 H7B 0.9800
C7 H7C 0.9800
C7 O1 1.423(5)
C8 H8A 0.9800
C8 H8B 0.9800
C8 H8C 0.9800
C8 O2 1.425(5)
C9 H9A 0.9900
C9 H9B 0.9900
C9 C10 1.521(5)
C10 H10 0.9500
C10 C11 1.395(6)
C10 Pt1 2.143(4)
C11 H11A 0.9500
C11 H11B 0.9500
C11 Pt1 2.109(4)
C12 H12A 0.9900
C12 H12B 0.9900
C12 C13 1.528(5)
C12 N1 1.493(5)
C13 H13A 0.9900
C13 H13B 0.9900
C13 C14 1.531(5)
C14 H14A 0.9900
C14 H14B 0.9900
C14 C15 1.533(6)
C15 H15A 0.9900
C15 H15B 0.9900
C15 C16 1.517(5)
C16 H16A 0.9900
C16 H16B 0.9900
C16 N1 1.491(5)
C17 H17A 0.9800
C17 H17B 0.9800
C17 H17C 0.9800
C17 C18 1.500(9)
C18 H18A 0.9900
C18 H18B 0.9900
C18 O3 1.420(6)
N1 H1 0.9300
N1 Pt1 2.188(3)
O3 H3 0.8400
Cl1 Pt1 2.3289(8)

loop_
_geom_hbond_atom_site_label_D
_geom_hbond_atom_site_label_H
_geom_hbond_atom_site_label_A
_geom_hbond_site_symmetry_D
_geom_hbond_site_symmetry_H
_geom_hbond_site_symmetry_A
_geom_hbond_distance_DH
_geom_hbond_distance_HA
_geom_hbond_distance_DA
_geom_hbond_angle_DHA
_geom_hbond_publ_flag
O3 H3 O1 1_555 1_555 1_555 0.84 2.10 2.869(4) 152 y
O3 H3 O2 1_555 1_555 1_555 0.84 2.47 3.158(4) 140 y
C10 H10 Cl1 1_555 1_555 2_566 0.95 2.74 3.466(4) 134 y
C7 H7A O3 1_555 1_555 2_665 0.98 2.59 3.276(6) 127 y
C15 H15A Cg1 1_555 1_555 2_566 0.99 2.68 3.572(5) 149 y
C12 H12A Cg1 1_555 1_555 2_666 0.99 2.61 3.529(5) 154 y

loop_
_geom_torsion_atom_site_label_1
_geom_torsion_atom_site_label_2
_geom_torsion_atom_site_label_3
_geom_torsion_atom_site_label_4
_geom_torsion
C1 C2 C3 C4 -0.4(6)
C1 C2 C3 O1 -179.5(4)
C1 C6 C9 C10 18.0(5)
C2 C1 C6 C5 2.1(6)
C2 C1 C6 C9 -179.1(4)
C2 C1 Pt1 C10 167.0(4)
C2 C1 Pt1 C11 128.9(4)
C2 C1 Pt1 Cl1 -25.0(4)
C2 C3 C4 C5 1.4(6)
C2 C3 C4 O2 -178.8(4)
C2 C3 O1 C7 -7.9(6)
C3 C4 C5 C6 -0.6(6)
C3 C4 O2 C8 176.2(4)
C4 C3 O1 C7 173.0(4)
C4 C5 C6 C1 -1.2(6)
C4 C5 C6 C9 -180.0(4)
C5 C4 O2 C8 -4.0(6)
C5 C6 C9 C10 -163.2(4)
C6 C1 C2 C3 -1.3(6)
C6 C1 Pt1 C10 -11.7(3)
C6 C1 Pt1 C11 -49.8(3)
C6 C1 Pt1 Cl1 156.3(3)
C6 C9 C10 C11 51.5(5)
C6 C9 C10 Pt1 -25.5(4)
C9 C10 C11 Pt1 -100.7(3)
C9 C10 Pt1 C1 20.5(3)
C9 C10 Pt1 C11 116.6(4)
C9 C10 Pt1 N1 -157.6(3)
C9 C10 Pt1 Cl1 -49.7(6)
C10 C11 Pt1 C1 79.9(2)
C10 C11 Pt1 N1 -97.9(2)
C10 C11 Pt1 Cl1 173.18(18)
C11 C10 Pt1 C1 -96.0(2)
C11 C10 Pt1 N1 85.9(2)
C11 C10 Pt1 Cl1 -166.3(4)
C12 C13 C14 C15 55.2(5)
C12 N1 Pt1 C10 -121.5(3)
C12 N1 Pt1 C11 -83.2(3)
C12 N1 Pt1 Cl1 70.7(2)
C13 C12 N1 C16 54.6(4)
C13 C12 N1 Pt1 -172.1(3)
C13 C14 C15 C16 -55.4(5)
C14 C15 C16 N1 55.6(5)
C15 C16 N1 C12 -54.4(5)
C15 C16 N1 Pt1 176.0(3)
C16 N1 Pt1 C10 8.4(3)
C16 N1 Pt1 C11 46.6(3)
C16 N1 Pt1 Cl1 -159.5(3)
N1 C12 C13 C14 -55.7(5)
O1 C3 C4 C5 -179.5(4)
O1 C3 C4 O2 0.4(5)
O2 C4 C5 C6 179.6(4)
Pt1 C1 C2 C3 -179.9(3)
Pt1 C1 C6 C5 -179.1(3)
Pt1 C1 C6 C9 -0.3(5)
